data_1558640
loop_
_publ_author_name
'Kuriyama, Masami'
'Hanazawa, Natsumi'
'Abe, Yusuke'
'Katagiri, Kotone'
'Ono, Shimpei'
'Yamamoto, Kosuke'
'Onomura, Osamu'

_publ_section_title
;
 N- and O-Arylation of Pyridin-2-ones with Diaryliodonium Salts:
 Base-Dependent Orthogonal Selectivity under Metal-Free Conditions
;
_journal_name_full 'Chemical Science'
_journal_paper_doi 10.1039/D0SC02516J
_journal_year 2020
_chemical_formula_moiety 'C18 H13 F3 I N O'
_chemical_formula_sum 'C18 H13 F3 I N O'
_chemical_formula_weight 443.21
_chemical_melting_point 416.5(5)
_chemical_name_systematic 'Diphenyliodonium 2-oxo-5-(trifluoromethyl)-2H-pyridin-1-ide'
_space_group_crystal_system monoclinic
_space_group_IT_number 14
_space_group_name_Hall '-P 2yn'
_space_group_name_H-M_alt 'P 1 21/n 1'
_atom_sites_solution_hydrogens geom
_atom_sites_solution_primary direct
_atom_sites_solution_secondary difmap
_audit_update_record
;
2020-04-27 deposited with the CCDC.	2020-07-21 downloaded from the CCDC.
;
_cell_angle_alpha 90.0000
_cell_angle_beta 91.278(5)
_cell_angle_gamma 90.0000
_cell_formula_units_Z 4
_cell_length_a 6.0218(15)
_cell_length_b 15.569(4)
_cell_length_c 17.415(4)
_cell_measurement_reflns_used 4663
_cell_measurement_temperature 93
_cell_measurement_theta_max 27.50
_cell_measurement_theta_min 1.80
_cell_volume 1632.3(7)
_computing_cell_refinement 'CrystalClear-SM Expert 2.0 r16'
_computing_data_collection 'CrystalClear-SM Expert 2.0 r16 (Rigaku, 2014)'
_computing_data_reduction 'CrystalClear-SM Expert 2.0 r16'
_computing_molecular_graphics 'CrystalStructure 4.3'
_computing_publication_material 'CrystalStructure 4.3 (Rigaku, 2018)'
_computing_structure_refinement 'SHELXL Version 2014/7 (Sheldrick, 2008)'
_computing_structure_solution 'SIR2011 (Burla, et al., 2012)'
_diffrn_ambient_temperature 93
_diffrn_detector_area_resol_mean 7.111
_diffrn_measured_fraction_theta_full 0.992
_diffrn_measured_fraction_theta_max 0.982
_diffrn_measurement_device_type 'Rigaku Saturn724'
_diffrn_measurement_method \w
_diffrn_radiation_type 'Mo K\a'
_diffrn_radiation_wavelength 0.71075
_diffrn_reflns_av_R_equivalents 0.0484
_diffrn_reflns_av_unetI/netI 0.0512
_diffrn_reflns_Laue_measured_fraction_full 0.992
_diffrn_reflns_Laue_measured_fraction_max 0.982
_diffrn_reflns_limit_h_max 7
_diffrn_reflns_limit_h_min -7
_diffrn_reflns_limit_k_max 20
_diffrn_reflns_limit_k_min -20
_diffrn_reflns_limit_l_max 16
_diffrn_reflns_limit_l_min -22
_diffrn_reflns_number 13311
_diffrn_reflns_point_group_measured_fraction_full 0.992
_diffrn_reflns_point_group_measured_fraction_max 0.982
_diffrn_reflns_theta_full 25.242
_diffrn_reflns_theta_max 27.475
_diffrn_reflns_theta_min 1.755
_diffrn_standards_number 0
_exptl_absorpt_coefficient_mu 1.998
_exptl_absorpt_correction_T_max 0.942
_exptl_absorpt_correction_T_min 0.833
_exptl_absorpt_correction_type multi-scan
_exptl_absorpt_process_details 'REQAB (Rigaku, 1998)'
_exptl_crystal_colour colorless
_exptl_crystal_density_diffrn 1.803
_exptl_crystal_density_method 'not measured'
_exptl_crystal_description chip
_exptl_crystal_F_000 864.00
_exptl_crystal_recrystallization_method 'Re-crystallisation from solvent: hexane and dichloromethane'
_exptl_crystal_size_max 0.100
_exptl_crystal_size_mid 0.050
_exptl_crystal_size_min 0.030
_refine_diff_density_max 0.73
_refine_diff_density_min -0.90
_refine_ls_extinction_method none
_refine_ls_goodness_of_fit_ref 1.274
_refine_ls_hydrogen_treatment constr
_refine_ls_number_parameters 217
_refine_ls_number_reflns 3666
_refine_ls_number_restraints 0
_refine_ls_R_factor_all 0.0559
_refine_ls_R_factor_gt 0.0417
_refine_ls_shift/su_max 0.001
_refine_ls_structure_factor_coef Fsqd
_refine_ls_weighting_details 'w = 1/[\s^2^(Fo^2^)+(0.0446P)^2^] where P=(Fo^2^+2Fc^2^)/3'
_refine_ls_weighting_scheme calc
_refine_ls_wR_factor_gt 0.0888
_refine_ls_wR_factor_ref 0.1059
_reflns_Friedel_coverage 0.000
_reflns_number_gt 3118
_reflns_number_total 3666
_reflns_threshold_expression F^2^>2.0\s(F^2^)
_cod_data_source_file d0sc02516j2.cif
_cod_data_source_block 1929a
_cod_depositor_comments
;
The following automatic conversions were performed:

data item '_chemical_melting_point' value '416-417' was changed to
'416.5(5)' -- the average value was taken and precision was
estimated.

Automatic conversion script
Id: cif_fix_values 7556 2019-12-06 15:28:31Z antanas 
;
_cod_database_code 1558640

loop_
_space_group_symop_id
_space_group_symop_operation_xyz
1 +X,+Y,+Z
2 1/2-X,1/2+Y,1/2-Z
3 -X,-Y,-Z
4 -1/2+X,-1/2-Y,-1/2+Z

loop_
_atom_site_label
_atom_site_type_symbol
_atom_site_fract_x
_atom_site_fract_y
_atom_site_fract_z
_atom_site_U_iso_or_equiv
_atom_site_adp_type
_atom_site_occupancy
_atom_site_site_symmetry_order
_atom_site_calc_flag
_atom_site_refinement_flags_posn
_atom_site_refinement_flags_adp
_atom_site_refinement_flags_occupancy
_atom_site_disorder_assembly
_atom_site_disorder_group
I1 I 0.73615(5) 0.10642(2) 0.51481(2) 0.01436(12) Uani 1 1 d . . . . .
F1 F 0.6231(6) 0.0505(2) 0.1361(2) 0.0475(10) Uani 1 1 d . . . . .
F2 F 0.8255(6) 0.1572(3) 0.1073(2) 0.0602(13) Uani 1 1 d . . . . .
F3 F 0.5473(5) 0.1737(2) 0.17981(17) 0.0323(8) Uani 1 1 d . . . . .
O1 O 1.2234(6) 0.0512(2) 0.42750(18) 0.0193(7) Uani 1 1 d . . . . .
N1 N 0.9089(7) 0.1055(3) 0.3706(2) 0.0176(9) Uani 1 1 d . . . . .
C1 C 0.6656(8) 0.2335(3) 0.4796(3) 0.0155(10) Uani 1 1 d . . . . .
C2 C 0.4596(8) 0.2519(3) 0.4464(3) 0.0181(10) Uani 1 1 d . . . . .
H2 H 0.3538 0.2076 0.4369 0.022 Uiso 1 1 calc R U . . .
C3 C 0.4120(8) 0.3366(3) 0.4273(3) 0.0202(11) Uani 1 1 d . . . . .
H3 H 0.2717 0.3506 0.4046 0.024 Uiso 1 1 calc R U . . .
C4 C 0.5668(10) 0.4007(3) 0.4409(3) 0.0260(12) Uani 1 1 d . . . . .
H4 H 0.5324 0.4584 0.4274 0.031 Uiso 1 1 calc R U . . .
C5 C 0.7699(9) 0.3813(3) 0.4739(3) 0.0249(12) Uani 1 1 d . . . . .
H5 H 0.8751 0.4256 0.4837 0.030 Uiso 1 1 calc R U . . .
C6 C 0.8215(8) 0.2969(3) 0.4929(3) 0.0196(11) Uani 1 1 d . . . . .
H6 H 0.9629 0.2830 0.5148 0.024 Uiso 1 1 calc R U . . .
C7 C 0.5705(8) 0.1292(3) 0.6196(3) 0.0162(10) Uani 1 1 d . . . . .
C8 C 0.6788(8) 0.1771(3) 0.6758(3) 0.0187(10) Uani 1 1 d . . . . .
H8 H 0.8232 0.1994 0.6676 0.022 Uiso 1 1 calc R U . . .
C9 C 0.5725(9) 0.1920(3) 0.7444(3) 0.0258(12) Uani 1 1 d . . . . .
H9 H 0.6420 0.2262 0.7832 0.031 Uiso 1 1 calc R U . . .
C10 C 0.3637(10) 0.1568(3) 0.7560(3) 0.0265(12) Uani 1 1 d . . . . .
H10 H 0.2922 0.1659 0.8034 0.032 Uiso 1 1 calc R U . . .
C11 C 0.2599(9) 0.1090(3) 0.6995(3) 0.0254(12) Uani 1 1 d . . . . .
H11 H 0.1179 0.0850 0.7086 0.030 Uiso 1 1 calc R U . . .
C12 C 0.3600(8) 0.0952(3) 0.6289(3) 0.0200(11) Uani 1 1 d . . . . .
H12 H 0.2867 0.0639 0.5890 0.024 Uiso 1 1 calc R U . . .
C13 C 1.1139(8) 0.0687(3) 0.3652(3) 0.0172(10) Uani 1 1 d . . . . .
C14 C 1.1991(8) 0.0527(3) 0.2909(3) 0.0179(10) Uani 1 1 d . . . . .
H14 H 1.3440 0.0294 0.2864 0.022 Uiso 1 1 calc R U . . .
C15 C 1.0754(8) 0.0704(3) 0.2261(3) 0.0198(11) Uani 1 1 d . . . . .
H15 H 1.1327 0.0595 0.1766 0.024 Uiso 1 1 calc R U . . .
C16 C 0.8611(8) 0.1052(3) 0.2340(3) 0.0177(10) Uani 1 1 d . . . . .
C17 C 0.7884(8) 0.1214(3) 0.3064(3) 0.0164(10) Uani 1 1 d . . . . .
H17 H 0.6443 0.1452 0.3116 0.020 Uiso 1 1 calc R U . . .
C18 C 0.7165(9) 0.1217(4) 0.1650(3) 0.0241(12) Uani 1 1 d . . . . .

loop_
_atom_site_aniso_label
_atom_site_aniso_U_11
_atom_site_aniso_U_22
_atom_site_aniso_U_33
_atom_site_aniso_U_23
_atom_site_aniso_U_13
_atom_site_aniso_U_12
I1 0.01470(17) 0.01413(17) 0.01425(19) -0.00110(12) 0.00030(12) 0.00074(13)
F1 0.058(2) 0.035(2) 0.048(2) -0.0203(17) -0.0326(18) 0.0167(18)
F2 0.031(2) 0.121(4) 0.028(2) 0.032(2) 0.0021(16) -0.003(2)
F3 0.0342(19) 0.0332(19) 0.0294(18) -0.0006(14) -0.0053(14) 0.0168(16)
O1 0.0229(19) 0.0172(18) 0.0174(18) 0.0009(14) -0.0060(14) -0.0008(15)
N1 0.018(2) 0.016(2) 0.019(2) -0.0013(16) 0.0011(17) -0.0022(18)
C1 0.019(2) 0.012(2) 0.016(2) 0.0000(18) 0.0006(19) 0.002(2)
C2 0.020(3) 0.018(3) 0.017(3) -0.004(2) 0.000(2) 0.002(2)
C3 0.021(3) 0.021(3) 0.018(3) 0.001(2) -0.002(2) 0.005(2)
C4 0.037(3) 0.016(3) 0.025(3) 0.001(2) 0.006(2) 0.008(2)
C5 0.033(3) 0.019(3) 0.023(3) 0.001(2) 0.001(2) -0.011(2)
C6 0.018(3) 0.024(3) 0.017(3) 0.000(2) 0.002(2) -0.005(2)
C7 0.017(3) 0.009(2) 0.022(3) 0.0032(18) 0.005(2) 0.0033(18)
C8 0.019(3) 0.019(3) 0.018(3) -0.001(2) -0.001(2) -0.002(2)
C9 0.032(3) 0.024(3) 0.022(3) -0.002(2) -0.003(2) 0.001(2)
C10 0.034(3) 0.020(3) 0.026(3) 0.003(2) 0.012(2) 0.010(2)
C11 0.018(3) 0.021(3) 0.038(3) 0.004(2) 0.010(2) 0.002(2)
C12 0.021(3) 0.009(2) 0.030(3) 0.0006(19) 0.001(2) 0.001(2)
C13 0.011(2) 0.007(2) 0.033(3) 0.001(2) -0.005(2) -0.0003(18)
C14 0.016(2) 0.017(2) 0.021(3) -0.002(2) 0.000(2) -0.001(2)
C15 0.020(3) 0.017(3) 0.022(3) -0.001(2) 0.006(2) -0.002(2)
C16 0.015(2) 0.018(2) 0.020(3) 0.004(2) -0.002(2) -0.001(2)
C17 0.015(2) 0.016(2) 0.017(3) -0.0011(19) -0.001(2) 0.0014(19)
C18 0.021(3) 0.033(3) 0.019(3) 0.003(2) 0.001(2) 0.004(2)

loop_
_atom_type_symbol
_atom_type_description
_atom_type_scat_dispersion_real
_atom_type_scat_dispersion_imag
_atom_type_scat_source
C C 0.0033 0.0016
;
International Tables for Crystallography
(Vol. C, Tables 4.2.6.8 and 6.1.1.4)
;
H H 0.0000 0.0000
;
International Tables for Crystallography
(Vol. C, Table 6.1.1.4)
;
F F 0.0171 0.0103
;
International Tables for Crystallography
(Vol. C, Tables 4.2.6.8 and 6.1.1.4)
;
I I -0.4742 1.8119
;
International Tables for Crystallography
(Vol. C, Tables 4.2.6.8 and 6.1.1.4)
;
N N 0.0061 0.0033
;
International Tables for Crystallography
(Vol. C, Tables 4.2.6.8 and 6.1.1.4)
;
O O 0.0106 0.0060
;
International Tables for Crystallography
(Vol. C, Tables 4.2.6.8 and 6.1.1.4)
;

loop_
_geom_angle_atom_site_label_1
_geom_angle_atom_site_label_2
_geom_angle_atom_site_label_3
_geom_angle
_geom_angle_site_symmetry_1
_geom_angle_site_symmetry_3
_geom_angle_publ_flag
C1 I1 C7 89.88(17) . . ?
C17 N1 C13 119.5(4) . . ?
C6 C1 C2 121.5(5) . . ?
C6 C1 I1 119.4(4) . . ?
C2 C1 I1 119.1(4) . . ?
C1 C2 C3 118.3(5) . . ?
C1 C2 H2 120.9 . . ?
C3 C2 H2 120.9 . . ?
C4 C3 C2 120.7(5) . . ?
C4 C3 H3 119.7 . . ?
C2 C3 H3 119.7 . . ?
C5 C4 C3 120.2(5) . . ?
C5 C4 H4 119.9 . . ?
C3 C4 H4 119.9 . . ?
C4 C5 C6 120.0(5) . . ?
C4 C5 H5 120.0 . . ?
C6 C5 H5 120.0 . . ?
C1 C6 C5 119.3(5) . . ?
C1 C6 H6 120.3 . . ?
C5 C6 H6 120.3 . . ?
C8 C7 C12 122.7(4) . . ?
C8 C7 I1 118.3(3) . . ?
C12 C7 I1 119.0(4) . . ?
C7 C8 C9 118.7(5) . . ?
C7 C8 H8 120.6 . . ?
C9 C8 H8 120.6 . . ?
C8 C9 C10 119.7(5) . . ?
C8 C9 H9 120.2 . . ?
C10 C9 H9 120.2 . . ?
C11 C10 C9 120.5(5) . . ?
C11 C10 H10 119.7 . . ?
C9 C10 H10 119.7 . . ?
C10 C11 C12 121.0(5) . . ?
C10 C11 H11 119.5 . . ?
C12 C11 H11 119.5 . . ?
C7 C12 C11 117.2(5) . . ?
C7 C12 H12 121.4 . . ?
C11 C12 H12 121.4 . . ?
O1 C13 N1 118.5(4) . . ?
O1 C13 C14 122.7(4) . . ?
N1 C13 C14 118.8(4) . . ?
C15 C14 C13 120.9(4) . . ?
C15 C14 H14 119.5 . . ?
C13 C14 H14 119.5 . . ?
C14 C15 C16 118.7(4) . . ?
C14 C15 H15 120.7 . . ?
C16 C15 H15 120.7 . . ?
C17 C16 C15 118.3(4) . . ?
C17 C16 C18 121.2(4) . . ?
C15 C16 C18 120.5(5) . . ?
N1 C17 C16 123.8(4) . . ?
N1 C17 H17 118.1 . . ?
C16 C17 H17 118.1 . . ?
F3 C18 F2 106.6(5) . . ?
F3 C18 F1 105.1(4) . . ?
F2 C18 F1 105.7(5) . . ?
F3 C18 C16 112.6(4) . . ?
F2 C18 C16 113.0(4) . . ?
F1 C18 C16 113.3(5) . . ?

loop_
_geom_bond_atom_site_label_1
_geom_bond_atom_site_label_2
_geom_bond_distance
_geom_bond_site_symmetry_2
_geom_bond_publ_flag
I1 C1 2.112(5) . ?
I1 C7 2.129(5) . ?
F1 C18 1.335(6) . ?
F2 C18 1.333(6) . ?
F3 C18 1.332(6) . ?
O1 C13 1.287(6) . ?
N1 C17 1.342(6) . ?
N1 C13 1.366(6) . ?
C1 C6 1.378(7) . ?
C1 C2 1.387(6) . ?
C2 C3 1.388(7) . ?
C2 H2 0.9500 . ?
C3 C4 1.383(7) . ?
C3 H3 0.9500 . ?
C4 C5 1.373(8) . ?
C4 H4 0.9500 . ?
C5 C6 1.389(7) . ?
C5 H5 0.9500 . ?
C6 H6 0.9500 . ?
C7 C8 1.382(7) . ?
C7 C12 1.387(7) . ?
C8 C9 1.388(7) . ?
C8 H8 0.9500 . ?
C9 C10 1.391(8) . ?
C9 H9 0.9500 . ?
C10 C11 1.373(8) . ?
C10 H10 0.9500 . ?
C11 C12 1.398(8) . ?
C11 H11 0.9500 . ?
C12 H12 0.9500 . ?
C13 C14 1.424(7) . ?
C14 C15 1.367(7) . ?
C14 H14 0.9500 . ?
C15 C16 1.409(7) . ?
C15 H15 0.9500 . ?
C16 C17 1.368(7) . ?
C16 C18 1.490(7) . ?
C17 H17 0.9500 . ?

loop_
_geom_torsion_atom_site_label_1
_geom_torsion_atom_site_label_2
_geom_torsion_atom_site_label_3
_geom_torsion_atom_site_label_4
_geom_torsion
_geom_torsion_site_symmetry_1
_geom_torsion_site_symmetry_2
_geom_torsion_site_symmetry_3
_geom_torsion_site_symmetry_4
_geom_torsion_publ_flag
C6 C1 C2 C3 -0.8(7) . . . . ?
I1 C1 C2 C3 176.7(3) . . . . ?
C1 C2 C3 C4 0.2(7) . . . . ?
C2 C3 C4 C5 -0.3(8) . . . . ?
C3 C4 C5 C6 0.8(8) . . . . ?
C2 C1 C6 C5 1.3(7) . . . . ?
I1 C1 C6 C5 -176.2(4) . . . . ?
C4 C5 C6 C1 -1.2(8) . . . . ?
C12 C7 C8 C9 -0.1(7) . . . . ?
I1 C7 C8 C9 -179.8(4) . . . . ?
C7 C8 C9 C10 1.8(7) . . . . ?
C8 C9 C10 C11 -1.4(8) . . . . ?
C9 C10 C11 C12 -0.6(8) . . . . ?
C8 C7 C12 C11 -1.9(7) . . . . ?
I1 C7 C12 C11 177.8(3) . . . . ?
C10 C11 C12 C7 2.2(7) . . . . ?
C17 N1 C13 O1 -177.5(4) . . . . ?
C17 N1 C13 C14 3.6(7) . . . . ?
O1 C13 C14 C15 178.5(5) . . . . ?
N1 C13 C14 C15 -2.7(7) . . . . ?
C13 C14 C15 C16 0.2(7) . . . . ?
C14 C15 C16 C17 1.4(7) . . . . ?
C14 C15 C16 C18 -177.1(5) . . . . ?
C13 N1 C17 C16 -2.1(7) . . . . ?
C15 C16 C17 N1 -0.4(7) . . . . ?
C18 C16 C17 N1 178.0(5) . . . . ?
C17 C16 C18 F3 17.7(7) . . . . ?
C15 C16 C18 F3 -163.8(4) . . . . ?
C17 C16 C18 F2 138.5(5) . . . . ?
C15 C16 C18 F2 -43.0(7) . . . . ?
C17 C16 C18 F1 -101.4(6) . . . . ?
C15 C16 C18 F1 77.1(6) . . . . ?
